data_4128894
loop_
_publ_author_name
'Zheng, Qi'
'Kupper, Manuel'
'Xuan, Weimin'
'Oki, Hirofumi'
'Tsunashima, Ryo'
'Long, De-Liang'
'Cronin, Leroy'

_publ_section_title
;
 Anisotropic Polyoxometalate Cages Assembled via Layers of Heteroanion
 Templates.
;
_journal_issue 34
_journal_name_full 'Journal of the American Chemical Society'
_journal_page_first 13479
_journal_page_last 13486
_journal_paper_doi 10.1021/jacs.9b04533
_journal_volume 141
_journal_year 2019
_chemical_formula_sum 'C22 H119 Mo3 N11 Na O96 Se2 W21'
_chemical_formula_weight 6403.85
_space_group_crystal_system orthorhombic
_space_group_IT_number 62
_space_group_name_Hall '-P 2ac 2n'
_space_group_name_H-M_alt 'P n m a'
_atom_sites_solution_primary direct
_atom_sites_solution_secondary difmap
_audit_creation_method SHELXL-2018/3
_cell_angle_alpha 90
_cell_angle_beta 90
_cell_angle_gamma 90
_cell_formula_units_Z 4
_cell_length_a 20.577(2)
_cell_length_b 21.446(2)
_cell_length_c 25.391(3)
_cell_measurement_reflns_used 9768
_cell_measurement_temperature 150(2)
_cell_measurement_theta_max 26.4
_cell_measurement_theta_min 2.49
_cell_volume 11205(2)
_computing_cell_refinement Apex3
_computing_data_collection Apex3
_computing_data_reduction Apex3
_computing_molecular_graphics Diamond3
_computing_publication_material WinGX
_computing_structure_refinement 'SHELXL-2018/3 (Sheldrick, 2018)'
_computing_structure_solution 'SHELXS-97 (Sheldrick, 2008)'
_diffrn_ambient_temperature 150(2)
_diffrn_measured_fraction_theta_full 0.999
_diffrn_measured_fraction_theta_max 0.999
_diffrn_measurement_device_type 'Bruker Apex II Quasar'
_diffrn_measurement_method '\w & \f scans'
_diffrn_radiation_type MoK\a
_diffrn_radiation_wavelength 0.71073
_diffrn_reflns_av_R_equivalents 0.0579
_diffrn_reflns_av_unetI/netI 0.0255
_diffrn_reflns_Laue_measured_fraction_full 0.999
_diffrn_reflns_Laue_measured_fraction_max 0.999
_diffrn_reflns_limit_h_max 25
_diffrn_reflns_limit_h_min -25
_diffrn_reflns_limit_k_max 26
_diffrn_reflns_limit_k_min -26
_diffrn_reflns_limit_l_max 31
_diffrn_reflns_limit_l_min -31
_diffrn_reflns_number 168417
_diffrn_reflns_point_group_measured_fraction_full 0.999
_diffrn_reflns_point_group_measured_fraction_max 0.999
_diffrn_reflns_theta_full 25.242
_diffrn_reflns_theta_max 26.000
_diffrn_reflns_theta_min 1.243
_diffrn_source '1uS Microfocus x-ray'
_exptl_absorpt_coefficient_mu 22.548
_exptl_absorpt_correction_T_max 0.062
_exptl_absorpt_correction_T_min 0.012
_exptl_absorpt_correction_type empirical
_exptl_absorpt_process_details 'SADABS-2016/2 - Bruker AXS'
_exptl_crystal_colour blue
_exptl_crystal_density_diffrn 3.796
_exptl_crystal_density_method none
_exptl_crystal_description block
_exptl_crystal_F_000 11420
_exptl_crystal_size_max 0.100
_exptl_crystal_size_mid 0.050
_exptl_crystal_size_min 0.050
_refine_diff_density_max 3.37
_refine_diff_density_min -3.25
_refine_diff_density_rms 0.45
_refine_ls_extinction_method none
_refine_ls_goodness_of_fit_ref 1.258
_refine_ls_hydrogen_treatment undef
_refine_ls_matrix_type full
_refine_ls_number_parameters 676
_refine_ls_number_reflns 11330
_refine_ls_number_restraints 530
_refine_ls_restrained_S_all 1.242
_refine_ls_R_factor_all 0.0966
_refine_ls_R_factor_gt 0.0754
_refine_ls_shift/su_max 0.001
_refine_ls_shift/su_mean 0.000
_refine_ls_structure_factor_coef Fsqd
_refine_ls_weighting_details 'w=1/[\s^2^(Fo^2^)+(0.0567P)^2^+1056.3872P] where P=(Fo^2^+2Fc^2^)/3'
_refine_ls_weighting_scheme calc
_refine_ls_wR_factor_gt 0.1888
_refine_ls_wR_factor_ref 0.2179
_reflns_Friedel_coverage 0.000
_reflns_number_gt 9083
_reflns_number_total 11330
_reflns_threshold_expression 'I > 2\s(I)'
_cod_data_source_file ja9b04533_si_006.cif
_cod_data_source_block qz635e_2
_cod_depositor_comments
;
The following automatic conversions were performed:

data item '_atom_sites_solution_primary' value 'direct methods' was
changed to 'direct'.

Automatic conversion script
Id: cif_fix_values 6909 2019-04-08 15:41:33Z antanas 
;
_cod_original_cell_volume 11204.7(19)
_cod_database_code 4128894
_shelx_shelxl_version_number 2018/3
_shelx_space_group_comment
;
The symmetry employed for this shelxl refinement is uniquely defined
by the following loop, which should always be used as a source of
symmetry information in preference to the above space-group names.
They are only intended as comments.
;
_shelx_estimated_absorpt_t_min 0.211
_shelx_estimated_absorpt_t_max 0.399

loop_
_space_group_symop_operation_xyz
'x, y, z'
'-x+1/2, -y, z+1/2'
'x+1/2, -y+1/2, -z+1/2'
'-x, y+1/2, -z'
'-x, -y, -z'
'x-1/2, y, -z-1/2'
'-x-1/2, y-1/2, z-1/2'
'x, -y-1/2, z'

loop_
_atom_site_label
_atom_site_type_symbol
_atom_site_fract_x
_atom_site_fract_y
_atom_site_fract_z
_atom_site_U_iso_or_equiv
_atom_site_adp_type
_atom_site_occupancy
_atom_site_site_symmetry_order
_atom_site_calc_flag
_atom_site_refinement_flags_posn
_atom_site_refinement_flags_adp
_atom_site_refinement_flags_occupancy
_atom_site_disorder_assembly
_atom_site_disorder_group
W1 W 0.5784(3) 0.250000 0.05518(19) 0.0361(11) Uani 0.6 2 d S TU P A 1
W2 W 0.51070(8) 0.32810(9) 0.15674(8) 0.0517(4) Uani 0.75 1 d . U P A 1
W3 W 0.40572(14) 0.41450(13) 0.06199(9) 0.0376(5) Uani 0.8 1 d . U P A 1
W4 W 0.33149(6) 0.32857(7) 0.17291(5) 0.0450(3) Uani 0.85 1 d . U P A 1
W5 W 0.47378(12) 0.16412(13) -0.03884(8) 0.0316(5) Uani 0.75 1 d . U P A 1
W6 W 0.31420(6) 0.16386(6) -0.11059(5) 0.0419(3) Uani 0.85 1 d . U P A 1
W7 W 0.24549(5) 0.41305(5) -0.00891(5) 0.0429(3) Uani 0.9 1 d . U P A 1
W8 W 0.16989(6) 0.32852(6) 0.10221(5) 0.0432(3) Uani 0.9 1 d . U P A 1
W9 W 0.01356(13) 0.32751(13) 0.03319(8) 0.0292(5) Uani 0.82 1 d . U P A 1
W10 W 0.09001(16) 0.41206(16) -0.07710(9) 0.0353(6) Uani 0.8 1 d . U P A 1
W11 W -0.08086(13) 0.250000 -0.05270(12) 0.0322(6) Uani 0.8 2 d S TU P A 1
W12 W -0.00511(12) 0.16262(12) -0.16342(9) 0.0438(6) Uani 0.82 1 d . U P A 1
W13 W 0.15546(15) 0.16270(15) -0.17760(11) 0.0441(6) Uani 0.8 1 d . U P A 1
W1' W 0.5755(13) 0.2377(10) 0.0689(8) 0.027(5) Uani 0.09 1 d . U P A 2
W2' W 0.4965(16) 0.3300(16) 0.1786(12) 0.048(8) Uani 0.05 1 d . U P A 2
W3' W 0.4038(12) 0.4085(11) 0.0802(7) 0.032(4) Uani 0.1 1 d . U P A 2
W5' W 0.4818(10) 0.1703(10) -0.0228(6) 0.023(3) Uani 0.1 1 d . U P A 2
W9' W 0.0186(14) 0.3304(14) 0.0169(7) 0.019(4) Uani 0.08 1 d . U P A 2
W10' W 0.0951(11) 0.4092(12) -0.0937(5) 0.025(3) Uani 0.12 1 d . U P A 2
W11' W -0.0714(16) 0.250000 -0.0685(9) 0.022(6) Uani 0.08 2 d S TU P A 2
W12' W 0.0036(13) 0.1768(11) -0.1760(9) 0.028(5) Uani 0.08 1 d . U P A 2
W13' W 0.1638(13) 0.1757(12) -0.1889(9) 0.032(4) Uani 0.1 1 d . U P A 2
Mo1 Mo 0.5784(3) 0.250000 0.05518(19) 0.0361(11) Uani 0.22 2 d S TU P A 1
Mo2 Mo 0.51070(8) 0.32810(9) 0.15674(8) 0.0517(4) Uani 0.2 1 d . U P A 1
Mo3 Mo 0.40572(14) 0.41450(13) 0.06199(9) 0.0376(5) Uani 0.1 1 d . U P A 1
Mo4 Mo 0.33149(6) 0.32857(7) 0.17291(5) 0.0450(3) Uani 0.15 1 d . U P A 1
Mo5 Mo 0.47378(12) 0.16412(13) -0.03884(8) 0.0316(5) Uani 0.15 1 d . U P A 1
Mo6 Mo 0.31420(6) 0.16386(6) -0.11059(5) 0.0419(3) Uani 0.15 1 d . U P A 1
Mo7 Mo 0.24549(5) 0.41305(5) -0.00891(5) 0.0429(3) Uani 0.1 1 d . U P A 1
Mo8 Mo 0.16989(6) 0.32852(6) 0.10221(5) 0.0432(3) Uani 0.1 1 d . U P A 1
Mo9 Mo 0.01356(13) 0.32751(13) 0.03319(8) 0.0292(5) Uani 0.1 1 d . U P A 1
Mo10 Mo 0.09001(16) 0.41206(16) -0.07710(9) 0.0353(6) Uani 0.08 1 d . U P A 1
Mo11 Mo -0.08086(13) 0.250000 -0.05270(12) 0.0322(6) Uani 0.12 2 d S TU P A 1
Mo12 Mo -0.00511(12) 0.16262(12) -0.16342(9) 0.0438(6) Uani 0.1 1 d . U P A 1
Mo13 Mo 0.15546(15) 0.16270(15) -0.17760(11) 0.0441(6) Uani 0.1 1 d . U P A 1
Se1 Se 0.35355(17) 0.250000 0.04434(15) 0.0257(8) Uani 0.8 2 d S TU P A 1
Se2 Se 0.21505(17) 0.250000 -0.01817(14) 0.0250(7) Uani 0.84 2 d S TU P A 1
Se1' Se 0.1028(13) 0.250000 -0.0727(10) 0.026(5) Uani 0.12 2 d S TU P A 2
Se2' Se 0.2813(11) 0.250000 0.0094(9) 0.038(5) Uani 0.16 2 d S TU P A 2
Se1" Se 0.437(3) 0.250000 0.071(3) 0.066(15) Uiso 0.08 2 d S . P B 3
O1 O 0.6592(17) 0.250000 0.0357(14) 0.072(9) Uani 1 2 d S TU P . .
O2 O 0.5869(11) 0.3122(12) 0.1131(10) 0.070(6) Uani 1 1 d . U . . .
O3 O 0.4859(14) 0.250000 0.1031(12) 0.055(7) Uani 1 2 d S TU P A 1
O4 O 0.5325(17) 0.250000 0.1937(14) 0.074(10) Uani 1 2 d S TU P . .
O5 O 0.5476(13) 0.3779(13) 0.2011(11) 0.081(7) Uani 1 1 d . U . . .
O6 O 0.3130(12) 0.3769(12) 0.2237(9) 0.070(6) Uani 1 1 d . U . . .
O7 O 0.4246(10) 0.3220(11) 0.1834(8) 0.060(5) Uani 1 1 d . U . . .
O8 O 0.3228(13) 0.250000 0.2058(11) 0.049(7) Uani 1 2 d S TU P . .
O9 O 0.2482(8) 0.3217(9) 0.1424(7) 0.043(4) Uani 1 1 d . U . . .
O10 O 0.3542(12) 0.250000 0.1133(10) 0.042(6) Uani 1 2 d S TU P A 1
O11 O 0.3529(9) 0.3841(9) 0.1182(8) 0.048(4) Uani 1 1 d . U . . .
O12 O 0.5407(8) 0.1888(8) 0.0123(7) 0.041(4) Uani 1 1 d . U . . .
O13 O 0.4607(9) 0.4094(10) 0.0015(9) 0.058(5) Uani 1 1 d . U . . .
O14 O 0.5236(9) 0.1362(10) -0.0849(8) 0.052(5) Uani 1 1 d . U . . .
O15 O 0.4692(12) 0.250000 -0.0542(10) 0.041(6) Uani 1 2 d S TU P . .
O16 O 0.4133(11) 0.4918(10) 0.0765(9) 0.061(6) Uani 1 1 d . U . . .
O17 O 0.4060(8) 0.3123(8) 0.0335(6) 0.036(4) Uani 1 1 d . U . A 1
O18 O 0.3313(9) 0.4185(9) 0.0191(8) 0.048(5) Uani 1 1 d . U . . .
O19 O 0.3933(9) 0.1546(9) -0.0713(7) 0.043(4) Uani 1 1 d . U . . .
O20 O 0.2126(8) 0.3827(8) 0.0557(7) 0.040(4) Uani 1 1 d . U . . .
O21 O 0.2829(9) 0.0896(9) -0.0783(8) 0.048(5) Uani 1 1 d . U . . .
O22 O 0.3297(11) 0.250000 -0.1144(9) 0.032(5) Uani 1 2 d S TU P . .
O23 O 0.3399(10) 0.1353(9) -0.1692(8) 0.052(5) Uani 1 1 d . U . . .
O24 O 0.2678(8) 0.1889(8) -0.0287(7) 0.035(4) Uani 1 1 d . U . . .
O25 O 0.2118(11) 0.250000 0.0489(9) 0.036(5) Uani 1 2 d S TU P . .
O26 O 0.1416(12) 0.250000 0.1287(9) 0.040(6) Uani 1 2 d S TU P . .
O27 O 0.0999(7) 0.3233(8) 0.0480(7) 0.034(4) Uani 1 1 d . U . . .
O28 O 0.1293(9) 0.3786(9) 0.1429(7) 0.049(5) Uani 1 1 d . U . . .
O29 O -0.0018(12) 0.250000 0.0675(9) 0.039(5) Uani 1 2 d S TU P . .
O30 O 0.1625(8) 0.3860(8) -0.0410(7) 0.039(4) Uani 1 1 d . U . . .
O31 O 0.0902(10) 0.4900(10) -0.0660(9) 0.058(5) Uani 1 1 d . U . . .
O32 O 0.2240(9) 0.1813(9) -0.1342(7) 0.047(4) Uani 1 1 d . U . . .
O33 O 0.1434(10) 0.4131(9) -0.1427(8) 0.054(5) Uani 1 1 d . U . . .
O34 O 0.1975(11) 0.1352(11) -0.2326(9) 0.067(6) Uani 1 1 d . U . . .
O35 O 0.1496(13) 0.250000 -0.1945(11) 0.050(7) Uani 1 2 d S TU P . .
O36 O 0.0866(8) 0.1852(8) -0.1151(7) 0.038(4) Uani 1 1 d . U . . .
O37 O 0.0290(11) 0.250000 -0.0274(9) 0.035(5) Uani 1 2 d S TU P . .
O38 O -0.0145(9) 0.3793(9) 0.0782(7) 0.046(4) Uani 1 1 d . U . . .
O39 O 0.0328(8) 0.3824(8) -0.0256(7) 0.040(4) Uani 1 1 d . U . . .
O40 O -0.0709(8) 0.3136(8) -0.0009(7) 0.040(4) Uani 1 1 d . U . . .
O41 O -0.1636(13) 0.250000 -0.0603(11) 0.047(6) Uani 1 2 d S TU P . .
O42 O -0.0542(9) 0.1907(9) -0.1051(7) 0.047(4) Uani 1 1 d . U . . .
O43 O 0.0155(9) 0.4110(9) -0.1286(8) 0.051(5) Uani 1 1 d . U . . .
O44 O -0.0037(13) 0.250000 -0.1831(10) 0.046(6) Uani 1 2 d S TU P . .
O45 O -0.0651(11) 0.1358(11) -0.2052(9) 0.065(6) Uani 1 1 d . U . . .
O46 O 0.0679(11) 0.1508(11) -0.2092(9) 0.063(6) Uani 1 1 d . U . . .
O47 O 0.2252(10) 0.4904(9) -0.0058(8) 0.055(5) Uani 1 1 d . U . . .
O48 O 0.4778(9) 0.3826(10) 0.1045(8) 0.055(5) Uani 1 1 d . U . . .
O52 O 0.320(3) 0.250000 0.744(2) 0.091(17) Uiso 0.7 2 d S . P C 1
O53 O 0.445(3) 0.250000 0.284(3) 0.09(2) Uiso 0.6 2 d S . P D 1
O54 O 0.265(2) 0.003(2) 0.138(2) 0.076(14) Uiso 0.5 1 d . . P E 1
O55 O 0.597(4) 0.055(4) 0.040(3) 0.08(2) Uiso 0.3 1 d . . P F 1
O56 O 0.337(4) 0.177(4) 0.334(4) 0.08(2) Uiso 0.3 1 d . . P G 1
O57 O 0.308(18) 0.250000 0.325(15) 0.18(14) Uiso 0.2 2 d S . P H 2
N1 N 0.048(3) 0.250000 0.710(2) 0.107(18) Uiso 1 2 d DS . P I 1
N2 N 0.894(2) 0.4433(18) 0.9572(16) 0.112(13) Uiso 1 1 d D . . J 1
N3 N 0.172(4) 0.250000 0.249(3) 0.09(2) Uiso 0.6 2 d DS . P K 1
N4 N 0.662(8) 0.145(13) 0.845(8) 0.20(13) Uiso 0.2 1 d D . P L 1
N4' N 0.291(5) 0.183(5) -0.322(4) 0.05(2) Uiso 0.25 1 d . . P M 2
C1 C 0.100(4) 0.250000 0.669(3) 0.15(3) Uiso 1 2 d DS . P I 1
C2 C -0.020(3) 0.250000 0.690(3) 0.13(3) Uiso 1 2 d DS . P I 1
C3 C 0.837(2) 0.414(2) 0.930(2) 0.112(16) Uiso 1 1 d D . . J 1
C4 C 0.917(2) 0.5059(18) 0.9397(18) 0.095(13) Uiso 1 1 d D . . J 1
C5 C 0.192(5) 0.228(5) 0.302(3) 0.15(4) Uiso 0.6 1 d D . P K 1
C6 C 0.732(9) 0.164(9) 0.840(7) 0.12(7) Uiso 0.25 1 d D . P L 1
C7 C 0.665(4) 0.106(4) 0.894(3) 0.073(19) Uiso 0.5 1 d D . P L 1
Na1 Na 0.316(5) 0.167(4) -0.264(4) 0.10(3) Uiso 0.2 1 d . . P A 1

loop_
_atom_site_aniso_label
_atom_site_aniso_U_11
_atom_site_aniso_U_22
_atom_site_aniso_U_33
_atom_site_aniso_U_23
_atom_site_aniso_U_13
_atom_site_aniso_U_12
W1 0.0217(14) 0.053(3) 0.033(2) 0.000 -0.0011(17) 0.000
W2 0.0294(7) 0.0775(11) 0.0481(10) -0.0086(9) -0.0110(7) -0.0063(7)
W3 0.0272(7) 0.0384(11) 0.0473(13) -0.0072(11) 0.0012(10) -0.0075(7)
W4 0.0330(6) 0.0674(8) 0.0344(6) -0.0115(5) -0.0044(5) -0.0035(5)
W5 0.0236(9) 0.0390(10) 0.0321(12) -0.0025(10) 0.0020(9) 0.0060(7)
W6 0.0376(6) 0.0446(7) 0.0434(6) -0.0070(5) 0.0064(5) 0.0035(5)
W7 0.0345(6) 0.0307(6) 0.0636(8) -0.0002(5) 0.0031(5) -0.0004(4)
W8 0.0364(6) 0.0473(7) 0.0459(6) -0.0097(5) 0.0026(5) 0.0017(5)
W9 0.0237(8) 0.0325(8) 0.0312(11) -0.0021(10) 0.0010(9) 0.0027(6)
W10 0.0264(9) 0.0369(10) 0.0426(15) 0.0109(13) 0.0021(12) 0.0044(6)
W11 0.0167(10) 0.0428(11) 0.0371(16) 0.000 0.0004(11) 0.000
W12 0.0302(9) 0.0615(15) 0.0399(13) -0.0109(10) -0.0046(8) -0.0076(9)
W13 0.0275(9) 0.0643(18) 0.0406(15) -0.0066(11) 0.0038(9) -0.0039(10)
W1' 0.023(5) 0.024(8) 0.032(8) 0.025(6) -0.001(6) -0.005(4)
W2' 0.050(11) 0.059(11) 0.036(10) -0.012(8) -0.001(8) -0.009(8)
W3' 0.030(6) 0.028(6) 0.040(8) 0.007(7) -0.007(7) -0.015(4)
W5' 0.023(6) 0.027(5) 0.019(7) -0.015(5) -0.007(5) 0.009(4)
W9' 0.019(6) 0.025(6) 0.015(8) 0.005(7) 0.010(6) 0.008(4)
W10' 0.024(5) 0.034(5) 0.017(6) 0.000(6) 0.006(5) 0.006(4)
W11' 0.022(9) 0.034(9) 0.012(9) 0.000 0.008(7) 0.000
W12' 0.029(8) 0.035(7) 0.021(8) 0.011(5) -0.004(6) -0.014(6)
W13' 0.033(8) 0.040(7) 0.023(7) 0.014(5) 0.004(5) -0.010(5)
Mo1 0.0217(14) 0.053(3) 0.033(2) 0.000 -0.0011(17) 0.000
Mo2 0.0294(7) 0.0775(11) 0.0481(10) -0.0086(9) -0.0110(7) -0.0063(7)
Mo3 0.0272(7) 0.0384(11) 0.0473(13) -0.0072(11) 0.0012(10) -0.0075(7)
Mo4 0.0330(6) 0.0674(8) 0.0344(6) -0.0115(5) -0.0044(5) -0.0035(5)
Mo5 0.0236(9) 0.0390(10) 0.0321(12) -0.0025(10) 0.0020(9) 0.0060(7)
Mo6 0.0376(6) 0.0446(7) 0.0434(6) -0.0070(5) 0.0064(5) 0.0035(5)
Mo7 0.0345(6) 0.0307(6) 0.0636(8) -0.0002(5) 0.0031(5) -0.0004(4)
Mo8 0.0364(6) 0.0473(7) 0.0459(6) -0.0097(5) 0.0026(5) 0.0017(5)
Mo9 0.0237(8) 0.0325(8) 0.0312(11) -0.0021(10) 0.0010(9) 0.0027(6)
Mo10 0.0264(9) 0.0369(10) 0.0426(15) 0.0109(13) 0.0021(12) 0.0044(6)
Mo11 0.0167(10) 0.0428(11) 0.0371(16) 0.000 0.0004(11) 0.000
Mo12 0.0302(9) 0.0615(15) 0.0399(13) -0.0109(10) -0.0046(8) -0.0076(9)
Mo13 0.0275(9) 0.0643(18) 0.0406(15) -0.0066(11) 0.0038(9) -0.0039(10)
Se1 0.0161(16) 0.0316(19) 0.0294(19) 0.000 -0.0007(14) 0.000
Se2 0.0223(16) 0.0224(17) 0.0303(18) 0.000 0.0066(14) 0.000
Se1' 0.032(9) 0.021(8) 0.024(8) 0.000 0.000(7) 0.000
Se2' 0.033(8) 0.034(8) 0.048(9) 0.000 0.000(7) 0.000
O1 0.066(12) 0.073(12) 0.076(12) 0.000 0.001(9) 0.000
O2 0.059(9) 0.079(10) 0.071(9) -0.003(8) -0.005(8) 0.003(8)
O3 0.047(10) 0.060(11) 0.057(10) 0.000 -0.002(8) 0.000
O4 0.067(12) 0.084(13) 0.072(12) 0.000 -0.003(9) 0.000
O5 0.072(10) 0.090(11) 0.083(10) -0.003(8) -0.006(8) -0.007(8)
O6 0.069(9) 0.077(10) 0.065(9) -0.016(8) -0.004(8) -0.001(8)
O7 0.056(9) 0.068(9) 0.055(9) -0.004(7) -0.008(7) -0.002(7)
O8 0.045(10) 0.057(10) 0.045(10) 0.000 -0.001(8) 0.000
O9 0.034(7) 0.052(8) 0.043(7) -0.008(6) -0.011(6) -0.004(6)
O10 0.041(9) 0.046(9) 0.038(9) 0.000 -0.004(8) 0.000
O11 0.038(7) 0.054(8) 0.052(8) -0.005(7) 0.003(7) -0.002(7)
O12 0.028(7) 0.048(8) 0.046(7) 0.005(6) -0.003(6) 0.003(6)
O13 0.039(8) 0.061(9) 0.075(9) -0.008(8) -0.005(7) -0.007(7)
O14 0.042(8) 0.056(8) 0.057(8) -0.002(7) 0.005(7) 0.005(7)
O15 0.035(9) 0.049(9) 0.041(9) 0.000 -0.006(7) 0.000
O16 0.060(9) 0.055(9) 0.068(9) -0.008(7) 0.004(8) -0.007(7)
O17 0.028(6) 0.040(7) 0.040(7) 0.003(6) 0.003(6) -0.008(6)
O18 0.043(8) 0.045(8) 0.055(8) -0.010(7) 0.003(7) 0.000(7)
O19 0.038(7) 0.045(8) 0.047(8) 0.000(7) 0.003(6) 0.005(6)
O20 0.038(7) 0.036(7) 0.046(7) -0.001(6) 0.003(6) -0.001(6)
O21 0.036(7) 0.047(8) 0.061(8) -0.005(7) 0.011(7) -0.001(6)
O22 0.034(8) 0.028(8) 0.033(8) 0.000 0.001(7) 0.000
O23 0.051(8) 0.051(8) 0.053(8) -0.010(7) 0.010(7) 0.005(7)
O24 0.028(6) 0.037(7) 0.040(7) 0.004(6) 0.000(6) 0.001(6)
O25 0.033(8) 0.039(9) 0.034(8) 0.000 -0.005(7) 0.000
O26 0.040(9) 0.042(9) 0.037(9) 0.000 0.007(7) 0.000
O27 0.027(6) 0.034(7) 0.041(7) -0.003(6) -0.003(6) -0.003(6)
O28 0.047(8) 0.053(8) 0.047(8) -0.011(7) 0.001(7) 0.001(7)
O29 0.040(9) 0.038(9) 0.038(9) 0.000 0.005(7) 0.000
O30 0.031(7) 0.044(7) 0.042(7) -0.002(6) -0.001(6) 0.002(6)
O31 0.051(8) 0.051(8) 0.073(9) 0.008(7) 0.005(7) 0.000(7)
O32 0.045(8) 0.049(8) 0.046(8) 0.005(7) -0.010(7) 0.008(7)
O33 0.050(8) 0.053(8) 0.060(8) 0.014(7) 0.004(7) -0.003(7)
O34 0.059(9) 0.076(10) 0.066(9) -0.010(8) 0.003(8) -0.002(8)
O35 0.047(10) 0.058(10) 0.045(10) 0.000 -0.008(8) 0.000
O36 0.032(7) 0.045(7) 0.039(7) -0.008(6) -0.003(6) -0.003(6)
O37 0.034(8) 0.036(9) 0.035(8) 0.000 -0.006(7) 0.000
O38 0.045(8) 0.044(8) 0.050(8) -0.004(7) 0.005(7) 0.000(7)
O39 0.037(7) 0.040(7) 0.043(7) 0.004(6) -0.007(6) 0.004(6)
O40 0.028(7) 0.042(7) 0.049(8) 0.000(6) -0.006(6) 0.005(6)
O41 0.042(9) 0.050(10) 0.050(10) 0.000 -0.009(8) 0.000
O42 0.043(7) 0.052(8) 0.046(8) -0.003(7) -0.006(7) -0.005(7)
O43 0.045(8) 0.055(8) 0.053(8) 0.013(7) 0.004(7) 0.000(7)
O44 0.040(9) 0.057(10) 0.042(9) 0.000 -0.004(8) 0.000
O45 0.060(9) 0.071(9) 0.066(9) -0.007(8) -0.005(8) -0.002(8)
O46 0.059(9) 0.071(9) 0.060(9) -0.011(8) 0.000(7) -0.004(8)
O47 0.053(8) 0.046(8) 0.064(9) 0.004(7) 0.006(7) 0.000(7)
O48 0.045(8) 0.061(9) 0.059(8) -0.011(7) -0.002(7) -0.013(7)

loop_
_atom_type_symbol
_atom_type_description
_atom_type_scat_dispersion_real
_atom_type_scat_dispersion_imag
_atom_type_scat_source
W W -0.8490 6.8722 'International Tables Vol C Tables 4.2.6.8 and 6.1.1.4'
Mo Mo -1.6832 0.6857 'International Tables Vol C Tables 4.2.6.8 and 6.1.1.4'
Se Se -0.0929 2.2259 'International Tables Vol C Tables 4.2.6.8 and 6.1.1.4'
O O 0.0106 0.0060 'International Tables Vol C Tables 4.2.6.8 and 6.1.1.4'
N N 0.0061 0.0033 'International Tables Vol C Tables 4.2.6.8 and 6.1.1.4'
C C 0.0033 0.0016 'International Tables Vol C Tables 4.2.6.8 and 6.1.1.4'
H H 0.0000 0.0000 'International Tables Vol C Tables 4.2.6.8 and 6.1.1.4'
Na Na 0.0362 0.0249 'International Tables Vol C Tables 4.2.6.8 and 6.1.1.4'

loop_
_geom_angle_atom_site_label_1
_geom_angle_atom_site_label_2
_geom_angle_atom_site_label_3
_geom_angle
_geom_angle_site_symmetry_1
_geom_angle_site_symmetry_3
O1 W1 O12 103.4(10) . .
O1 W1 O12 103.4(10) . 8_565
O12 W1 O12 88.9(11) . 8_565
O1 W1 O2 97.3(11) . 8_565
O12 W1 O2 89.8(9) . 8_565
O12 W1 O2 159.0(9) 8_565 8_565
O1 W1 O2 97.3(11) . .
O12 W1 O2 159.0(9) . .
O12 W1 O2 89.8(9) 8_565 .
O2 W1 O2 84.1(14) 8_565 .
O1 W1 O3 164.0(14) . .
O12 W1 O3 87.9(8) . .
O12 W1 O3 87.9(8) 8_565 .
O2 W1 O3 71.1(9) 8_565 .
O2 W1 O3 71.1(9) . .
O5 W2 O48 103.4(11) . .
O5 W2 O7 102.7(11) . .
O48 W2 O7 87.6(9) . .
O5 W2 O2 97.2(11) . .
O48 W2 O2 89.8(9) . .
O7 W2 O2 160.0(10) . .
O5 W2 O4 96.6(13) . .
O48 W2 O4 160.0(11) . .
O7 W2 O4 89.1(12) . .
O2 W2 O4 86.5(13) . .
O5 W2 O3 165.5(11) . .
O48 W2 O3 87.4(8) . .
O7 W2 O3 87.2(10) . .
O2 W2 O3 72.8(10) . .
O4 W2 O3 72.7(11) . .
O16 W3 O18 98.9(10) . .
O16 W3 O11 102.9(9) . .
O18 W3 O11 89.2(8) . .
O16 W3 O13 100.0(10) . .
O18 W3 O13 91.1(8) . .
O11 W3 O13 156.7(9) . .
O16 W3 O48 98.7(10) . .
O18 W3 O48 162.2(8) . .
O11 W3 O48 84.2(8) . .
O13 W3 O48 88.5(9) . .
O16 W3 O17 172.1(9) . .
O18 W3 O17 82.1(7) . .
O11 W3 O17 84.9(7) . .
O13 W3 O17 72.1(7) . .
O48 W3 O17 80.8(7) . .
O6 W4 O11 103.1(11) . .
O6 W4 O9 98.9(10) . .
O11 W4 O9 87.7(8) . .
O6 W4 O8 100.8(11) . .
O11 W4 O8 155.9(9) . .
O9 W4 O8 91.5(10) . .
O6 W4 O7 99.3(10) . .
O11 W4 O7 85.1(9) . .
O9 W4 O7 161.5(8) . .
O8 W4 O7 88.2(11) . .
O6 W4 O10 170.8(10) . .
O11 W4 O10 86.0(7) . .
O9 W4 O10 81.8(8) . .
O8 W4 O10 70.0(9) . .
O7 W4 O10 80.6(9) . .
O14 W5 O19 101.4(9) . .
O14 W5 O15 103.7(11) . .
O19 W5 O15 88.4(9) . .
O14 W5 O13 99.6(10) . 8_565
O19 W5 O13 91.3(8) . 8_565
O15 W5 O13 156.3(10) . 8_565
O14 W5 O12 97.5(9) . .
O19 W5 O12 161.0(8) . .
O15 W5 O12 84.7(9) . .
O13 W5 O12 88.1(8) 8_565 .
O14 W5 O17 170.5(8) . 8_565
O19 W5 O17 80.9(7) . 8_565
O15 W5 O17 85.5(9) . 8_565
O13 W5 O17 71.0(8) 8_565 8_565
O12 W5 O17 80.9(6) . 8_565
O23 W6 O22 105.0(10) . .
O23 W6 O21 100.5(9) . .
O22 W6 O21 154.5(9) . .
O23 W6 O19 98.9(9) . .
O22 W6 O19 89.1(9) . .
O21 W6 O19 88.7(8) . .
O23 W6 O32 95.5(9) . .
O22 W6 O32 87.6(9) . .
O21 W6 O32 88.3(8) . .
O19 W6 O32 165.7(8) . .
O23 W6 O24 170.7(8) . .
O22 W6 O24 83.6(8) . .
O21 W6 O24 70.9(7) . .
O19 W6 O24 84.7(7) . .
O32 W6 O24 81.0(7) . .
O47 W7 O20 101.9(9) . .
O47 W7 O18 98.6(9) . .
O20 W7 O18 91.7(8) . .
O47 W7 O21 99.7(9) . 8_565
O20 W7 O21 158.2(8) . 8_565
O18 W7 O21 88.4(8) . 8_565
O47 W7 O30 95.3(9) . .
O20 W7 O30 87.0(7) . .
O18 W7 O30 166.0(8) . .
O21 W7 O30 87.7(8) 8_565 .
O47 W7 O24 169.7(8) . 8_565
O20 W7 O24 86.2(7) . 8_565
O18 W7 O24 87.4(7) . 8_565
O21 W7 O24 72.0(7) 8_565 8_565
O30 W7 O24 78.6(6) . 8_565
O28 W8 O20 102.7(9) . .
O28 W8 O26 101.1(9) . .
O20 W8 O26 156.0(8) . .
O28 W8 O9 97.9(8) . .
O20 W8 O9 89.3(8) . .
O26 W8 O9 90.1(10) . .
O28 W8 O27 95.7(8) . .
O20 W8 O27 86.5(7) . .
O26 W8 O27 88.5(9) . .
O9 W8 O27 166.4(7) . .
O28 W8 O25 171.2(8) . .
O20 W8 O25 84.8(7) . .
O26 W8 O25 71.3(8) . .
O9 W8 O25 86.8(8) . .
O27 W8 O25 79.9(7) . .
O38 W9 O27 103.1(8) . .
O38 W9 O29 101.9(9) . .
O27 W9 O29 91.4(9) . .
O38 W9 O39 101.0(8) . .
O27 W9 O39 89.4(7) . .
O29 W9 O39 156.3(8) . .
O38 W9 O40 95.5(8) . .
O27 W9 O40 161.4(7) . .
O29 W9 O40 85.5(9) . .
O39 W9 O40 86.2(7) . .
O38 W9 O37 167.7(9) . .
O27 W9 O37 88.1(8) . .
O29 W9 O37 72.3(8) . .
O39 W9 O37 84.0(7) . .
O40 W9 O37 73.5(8) . .
O31 W10 O30 102.5(9) . .
O31 W10 O39 102.7(9) . .
O30 W10 O39 93.4(7) . .
O31 W10 O33 97.3(9) . .
O30 W10 O33 88.5(8) . .
O39 W10 O33 159.0(8) . .
O31 W10 O43 96.9(9) . .
O30 W10 O43 159.6(8) . .
O39 W10 O43 88.4(7) . .
O33 W10 O43 82.9(8) . .
O31 W10 O36 164.6(9) . 8_565
O30 W10 O36 87.6(7) . 8_565
O39 W10 O36 88.0(7) . 8_565
O33 W10 O36 71.1(7) . 8_565
O43 W10 O36 72.2(7) . 8_565
O41 W11 O40 100.7(8) . 8_565
O41 W11 O40 100.7(8) . .
O40 W11 O40 91.4(11) 8_565 .
O41 W11 O42 101.9(9) . 8_565
O40 W11 O42 157.1(7) 8_565 8_565
O40 W11 O42 88.4(8) . 8_565
O41 W11 O42 101.9(9) . .
O40 W11 O42 88.4(8) 8_565 .
O40 W11 O42 157.1(7) . .
O42 W11 O42 83.0(11) 8_565 .
O41 W11 O37 170.6(11) . .
O40 W11 O37 73.0(6) 8_565 .
O40 W11 O37 73.0(6) . .
O42 W11 O37 85.1(7) 8_565 .
O42 W11 O37 85.1(7) . .
O45 W12 O43 100.0(10) . 8_565
O45 W12 O42 101.9(9) . .
O43 W12 O42 91.1(8) 8_565 .
O45 W12 O46 98.2(10) . .
O43 W12 O46 89.8(9) 8_565 .
O42 W12 O46 159.4(9) . .
O45 W12 O44 100.0(11) . .
O43 W12 O44 160.0(10) 8_565 .
O42 W12 O44 84.4(10) . .
O46 W12 O44 87.7(11) . .
O45 W12 O36 169.6(9) . .
O43 W12 O36 74.8(7) 8_565 .
O42 W12 O36 87.3(7) . .
O46 W12 O36 73.1(8) . .
O44 W12 O36 85.5(9) . .
O34 W13 O32 100.0(10) . .
O34 W13 O33 98.7(10) . 8_565
O32 W13 O33 90.3(9) . 8_565
O34 W13 O35 100.5(12) . .
O32 W13 O35 88.3(10) . .
O33 W13 O35 160.7(10) 8_565 .
O34 W13 O46 94.7(10) . .
O32 W13 O46 165.2(9) . .
O33 W13 O46 87.6(9) 8_565 .
O35 W13 O46 88.8(11) . .
O34 W13 O36 168.1(9) . .
O32 W13 O36 90.8(8) . .
O33 W13 O36 76.2(8) 8_565 .
O35 W13 O36 84.6(10) . .
O46 W13 O36 74.5(8) . .
W1' W1' O12 123.1(7) 8_565 .
O2 W1' O12 102.6(15) 8_565 .
W1' W1' O1 82.2(7) 8_565 .
O2 W1' O1 105.8(18) 8_565 .
O12 W1' O1 94.6(14) . .
W1' W1' O2 35.6(9) 8_565 .
O2 W1' O2 97.5(19) 8_565 .
O12 W1' O2 156.3(15) . .
O1 W1' O2 91.8(13) . .
O2 W1' O12 169.3(18) 8_565 8_565
O12 W1' O12 77.5(12) . 8_565
O1 W1' O12 84.8(10) . 8_565
O2 W1' O12 80.4(11) . 8_565
O7 W2' O5 135(3) . .
O7 W2' O4 105(2) . .
O5 W2' O4 105(2) . .
O7 W2' O48 87.4(18) . .
O5 W2' O48 95.2(19) . .
O4 W2' O48 134(2) . .
O7 W2' O2 140.0(19) . .
O5 W2' O2 81.1(17) . .
O4 W2' O2 73.2(16) . .
O48 W2' O2 69.3(12) . .
O11 W3' O48 105.6(14) . .
O11 W3' O16 116.9(18) . .
O48 W3' O16 104.0(15) . .
O11 W3' O18 90.8(14) . .
O48 W3' O18 153.1(15) . .
O16 W3' O18 86.5(12) . .
O11 W3' O13 154.2(16) . .
O48 W3' O13 82.3(13) . .
O16 W3' O13 83.8(11) . .
O18 W3' O13 74.2(9) . .
O12 W5' O13 103.0(14) . 8_565
O12 W5' O15 96.6(14) . .
O13 W5' O15 158.2(15) 8_565 .
O12 W5' O14 102.6(14) . .
O13 W5' O14 91.5(12) 8_565 .
O15 W5' O14 93.4(13) . .
O12 W5' O19 173.4(15) . .
O13 W5' O19 81.7(11) 8_565 .
O15 W5' O19 78.1(10) . .
O14 W5' O19 81.8(9) . .
O39 W9' O27 100.5(17) . .
O39 W9' O40 98.6(15) . .
O27 W9' O40 160.7(17) . .
O39 W9' O38 103.1(17) . .
O27 W9' O38 91.1(13) . .
O40 W9' O38 87.4(13) . .
O39 W9' O37 101.5(12) . .
O27 W9' O37 94.0(14) . .
O40 W9' O37 79.4(14) . .
O38 W9' O37 153.6(16) . .
O39 W9' O29 172.8(18) . .
O27 W9' O29 81.9(12) . .
O40 W9' O29 78.9(13) . .
O38 W9' O29 83.6(10) . .
O37 W9' O29 71.5(12) . .
O33 W10' O43 100.1(12) . .
O33 W10' O31 106.1(16) . .
O43 W10' O31 96.4(14) . .
O33 W10' O30 95.9(14) . .
O43 W10' O30 159.7(15) . .
O31 W10' O30 91.0(12) . .
O33 W10' O36 84.3(12) . 8_565
O43 W10' O36 79.8(11) . 8_565
O31 W10' O36 169.5(13) . 8_565
O30 W10' O36 89.5(12) . 8_565
O33 W10' O39 167.9(17) . .
O43 W10' O39 82.5(11) . .
O31 W10' O39 85.2(10) . .
O30 W10' O39 79.3(9) . .
O36 W10' O39 84.6(11) 8_565 .
O42 W11' O42 104.0(18) 8_565 .
O42 W11' O41 106.3(16) 8_565 .
O42 W11' O41 106.3(16) . .
O42 W11' O40 159.9(19) 8_565 8_565
O42 W11' O40 87.6(9) . 8_565
O41 W11' O40 85.4(11) . 8_565
O42 W11' O40 87.6(9) 8_565 .
O42 W11' O40 159.9(19) . .
O41 W11' O40 85.4(11) . .
O40 W11' O40 76.9(12) 8_565 .
O42 W11' O37 93.6(15) 8_565 .
O42 W11' O37 93.6(15) . .
O41 W11' O37 146.9(16) . .
O40 W11' O37 69.0(10) 8_565 .
O40 W11' O37 69.0(10) . .
O44 W12' O46 110.4(16) . .
O44 W12' O45 111.0(19) . .
O46 W12' O45 104.4(18) . .
O44 W12' O42 84.6(16) . .
O46 W12' O42 153.9(17) . .
O45 W12' O42 88.9(13) . .
O44 W12' O43 154.0(18) . 8_565
O46 W12' O43 84.5(15) . 8_565
O45 W12' O43 84.2(12) . 8_565
O42 W12' O43 74.4(9) . 8_565
O44 W12' O36 93.9(16) . .
O46 W12' O36 77.2(13) . .
O45 W12' O36 152.0(14) . .
O42 W12' O36 80.8(10) . .
O43 W12' O36 68.0(9) 8_565 .
O44 W12' W12' 8.5(13) . 8_565
O46 W12' W12' 109.6(11) . 8_565
O45 W12' W12' 118.9(11) . 8_565
O42 W12' W12' 82.1(8) . 8_565
O43 W12' W12' 146.9(8) 8_565 8_565
O36 W12' W12' 85.5(7) . 8_565
O34 W13' O35 124.0(17) . .
O34 W13' O32 105.6(19) . .
O35 W13' O32 97.0(18) . .
O34 W13' O46 95.7(17) . .
O35 W13' O46 93.4(17) . .
O32 W13' O46 145.0(13) . .
O34 W13' O33 89.0(15) . 8_565
O35 W13' O33 146.3(18) . 8_565
O32 W13' O33 78.0(11) . 8_565
O46 W13' O33 75.0(11) . 8_565
O34 W13' O36 150.1(16) . .
O35 W13' O36 82.5(16) . .
O32 W13' O36 81.7(11) . .
O46 W13' O36 66.6(10) . .
O33 W13' O36 63.8(8) 8_565 .
O34 W13' W13' 123.6(11) . 8_565
O35 W13' W13' 11.5(14) . 8_565
O32 W13' W13' 86.3(10) . 8_565
O46 W13' W13' 104.7(10) . 8_565
O33 W13' W13' 146.8(9) 8_565 8_565
O36 W13' W13' 85.3(7) . 8_565
O17 Se1 O17 100.4(11) . 8_565
O17 Se1 O10 98.9(8) . .
O17 Se1 O10 98.9(8) 8_565 .
O25 Se2 O24 100.4(8) . 8_565
O25 Se2 O24 100.4(8) . .
O24 Se2 O24 99.0(11) 8_565 .
O36 Se1' O36 102.0(17) 8_565 .
O36 Se1' O37 102.4(12) 8_565 .
O36 Se1' O37 102.4(12) . .
O24 Se2' O24 105.0(17) . 8_565
O24 Se2' O25 101.5(12) . .
O24 Se2' O25 101.5(12) 8_565 .
W1 O1 W1' 12.3(6) . 8_565
W1' O2 W1' 11.3(9) 8_565 .
W2 O2 W1 117.8(12) . .
W1' O2 W2' 117.7(17) 8_565 .
W1' O2 W2' 114.2(14) . .
W2 O3 W2 98.0(12) 8_565 .
W2 O3 W1 97.8(9) 8_565 .
W2 O3 W1 97.8(9) . .
W2' O4 W2' 128(3) 8_565 .
W2 O4 W2 116.3(18) 8_565 .
W2 O7 W4 150.1(12) . .
W4 O8 W4 126.3(15) . 8_565
W4 O9 W8 168.1(12) . .
Se1 O10 W4 130.7(6) . 8_565
Se1 O10 W4 130.7(6) . .
W4 O10 W4 93.6(9) 8_565 .
W4 O11 W3 154.4(11) . .
W5' O12 W1' 149.4(15) . .
W1 O12 W5 149.7(10) . .
W1 O12 W1' 6.4(8) . 8_565
W5 O12 W1' 146.6(11) . 8_565
W5 O13 W3 124.4(11) 8_565 .
W5' O13 W3' 113.3(13) 8_565 .
W5 O15 W5 155.4(15) 8_565 .
W5 O15 W5' 13.9(4) 8_565 8_565
W5 O15 W5' 141.7(15) . 8_565
W5' O15 W5' 127.8(16) 8_565 .
Se1 O17 W3 132.7(9) . .
Se1 O17 W5 130.9(9) . 8_565
W3 O17 W5 92.4(6) . 8_565
W3 O18 W7 165.1(12) . .
W5 O19 W6 166.7(11) . .
W8 O20 W7 158.0(10) . .
W6 O21 W7 123.7(10) . 8_565
W6 O22 W6 159.6(14) 8_565 .
W6 O23 Na1 132(2) . .
Se2 O24 W7 124.4(8) . 8_565
Se2 O24 W6 124.6(8) . .
W7 O24 W6 93.3(6) 8_565 .
Se2 O25 W8 126.6(7) . 8_565
Se2 O25 W8 126.6(7) . .
W8 O25 W8 92.8(8) 8_565 .
W8 O26 W8 124.3(13) 8_565 .
W9 O27 W8 147.7(10) . .
W9 O29 W9 121.7(13) . 8_565
W9 O29 W9' 112.8(12) . 8_565
W9 O29 W9' 9.0(7) 8_565 8_565
W10 O30 W7 144.7(10) . .
W13 O32 W6 149.2(11) . .
W13 O33 W10 117.4(10) 8_565 .
W13 O33 W13' 4.2(8) 8_565 8_565
W10 O33 W13' 121.5(11) . 8_565
W13 O34 Na1 127(2) . .
W13' O35 W13' 157(3) 8_565 .
W13 O35 W13 153.2(16) 8_565 .
W13 O36 W10 94.9(7) . 8_565
W13 O36 W12 95.6(6) . .
W10 O36 W12 93.3(6) 8_565 .
Se1' O36 W12' 126.9(13) . .
W10' O36 W12' 99.2(10) 8_565 .
Se1' O36 W13' 113.6(13) . .
W10' O36 W13' 93.7(10) 8_565 .
W12' O36 W13' 87.8(10) . .
Se1' O37 W9' 114.2(10) . .
W9' O37 W9' 112.9(15) 8_565 .
W9 O37 W9 93.2(9) . 8_565
Se1' O37 W11' 116.1(14) . .
W9' O37 W11' 98.8(11) 8_565 .
W9' O37 W11' 98.8(11) . .
W9 O37 W11 92.9(7) . .
W9 O37 W11 92.9(7) 8_565 .
W10 O39 W9 150.6(10) . .
W9' O39 W10' 144.9(15) . .
W11 O40 W9 120.6(9) . .
W9' O40 W11' 107.8(13) . .
W12 O42 W11 155.0(11) . .
W11' O42 W12' 134.7(14) . .
W12 O43 W10 119.5(10) 8_565 .
W12 O43 W12' 7.7(7) 8_565 8_565
W10 O43 W12' 116.1(11) . 8_565
W12' O44 W12' 163(3) 8_565 .
W12 O44 W12 150.2(15) 8_565 .
W12 O45 Na1 139(2) . 6
W12 O46 W13 116.6(11) . .
W12' O46 W13' 122.3(17) . .
W2 O48 W3 150.8(11) . .
W3' O48 W2' 127.9(15) . .
Na1 O52 Na1 167(7) 1_556 8_566
C1 N1 C2 116(6) . .
C4 N2 C3 119(4) . .
C5 N3 C5 36(8) . 8_565
C7 N4 C6 100.0(18) . .
C5 C5 N3 72(4) 8_565 .
N4 C6 Na1 135(10) . 6_656
O52 Na1 O23 99(5) 1_554 .
O52 Na1 C6 98(6) 1_554 6_556
O23 Na1 C6 146(6) . 6_556
O52 Na1 O34 105(5) 1_554 .
O23 Na1 O34 80(3) . .
C6 Na1 O34 67(5) 6_556 .
O52 Na1 O45 104(5) 1_554 6_655
O23 Na1 O45 92(3) . 6_655
C6 Na1 O45 113(6) 6_556 6_655
O34 Na1 O45 150(4) . 6_655
O52 Na1 Na1 6(4) 1_554 8_565
O23 Na1 Na1 106(2) . 8_565
C6 Na1 Na1 92(5) 6_556 8_565
O34 Na1 Na1 105(2) . 8_565
O45 Na1 Na1 105(2) 6_655 8_565

loop_
_geom_bond_atom_site_label_1
_geom_bond_atom_site_label_2
_geom_bond_distance
_geom_bond_site_symmetry_2
W1 O1 1.73(4) .
W1 O12 1.873(19) .
W1 O12 1.873(19) 8_565
W1 O2 1.99(2) 8_565
W1 O2 1.99(2) .
W1 O3 2.26(3) .
W2 O5 1.73(3) .
W2 O48 1.89(2) .
W2 O7 1.90(2) .
W2 O2 1.95(2) .
W2 O4 1.972(19) .
W2 O3 2.218(19) .
W3 O16 1.71(2) .
W3 O18 1.881(19) .
W3 O11 1.908(19) .
W3 O13 1.91(2) .
W3 O48 1.96(2) .
W3 O17 2.309(17) .
W4 O6 1.70(2) .
W4 O11 1.88(2) .
W4 O9 1.887(16) .
W4 O8 1.889(12) .
W4 O7 1.94(2) .
W4 O10 2.312(17) .
W5 O14 1.667(19) .
W5 O19 1.861(18) .
W5 O15 1.885(6) .
W5 O13 1.90(2) 8_565
W5 O12 1.965(17) .
W5 O17 2.362(16) 8_565
W6 O23 1.693(19) .
W6 O22 1.877(4) .
W6 O21 1.904(19) .
W6 O19 1.920(18) .
W6 O32 1.986(18) .
W6 O24 2.350(17) .
W7 O47 1.71(2) .
W7 O20 1.891(18) .
W7 O18 1.908(19) .
W7 O21 1.923(19) 8_565
W7 O30 1.979(17) .
W7 O24 2.291(16) 8_565
W8 O28 1.709(18) .
W8 O20 1.875(17) .
W8 O26 1.905(11) .
W8 O9 1.912(16) .
W8 O27 1.996(16) .
W8 O25 2.326(16) .
W9 O38 1.696(18) .
W9 O27 1.818(16) .
W9 O29 1.903(12) .
W9 O39 1.942(18) .
W9 O40 1.964(16) .
W9 O37 2.287(16) .
W10 O31 1.70(2) .
W10 O30 1.838(17) .
W10 O39 1.871(18) .
W10 O33 2.00(2) .
W10 O43 2.02(2) .
W10 O36 2.299(18) 8_565
W11 O41 1.71(3) .
W11 O40 1.906(18) 8_565
W11 O40 1.906(18) .
W11 O42 1.920(19) 8_565
W11 O42 1.920(19) .
W11 O37 2.35(2) .
W12 O45 1.73(2) .
W12 O43 1.86(2) 8_565
W12 O42 1.891(19) .
W12 O46 1.92(2) .
W12 O44 1.939(7) .
W12 O36 2.302(16) .
W13 O34 1.75(2) .
W13 O32 1.834(18) .
W13 O33 1.87(2) 8_565
W13 O35 1.924(7) .
W13 O46 1.99(2) .
W13 O36 2.182(17) .
W1' W1' 0.53(4) 8_565
W1' O2 1.57(3) 8_565
W1' O12 1.92(3) .
W1' O1 1.94(4) .
W1' O2 1.97(3) .
W1' O12 2.25(2) 8_565
W2' O7 1.50(4) .
W2' O5 1.58(4) .
W2' O4 1.91(4) .
W2' O48 2.23(4) .
W2' O2 2.52(4) .
W3' O11 1.52(3) .
W3' O48 1.73(3) .
W3' O16 1.80(3) .
W3' O18 2.16(3) .
W3' O13 2.32(3) .
W5' O12 1.56(2) .
W5' O13 1.87(3) 8_565
W5' O15 1.90(2) .
W5' O14 1.94(3) .
W5' O19 2.22(2) .
W9' O39 1.58(3) .
W9' O27 1.86(3) .
W9' O40 1.93(3) .
W9' O38 2.00(3) .
W9' O37 2.07(3) .
W9' O29 2.19(3) .
W10' O33 1.60(2) .
W10' O43 1.86(3) .
W10' O31 1.87(3) .
W10' O30 1.99(3) .
W10' O36 2.10(3) 8_565
W10' O39 2.23(2) .
W11' O42 1.61(2) 8_565
W11' O42 1.61(2) .
W11' O41 1.91(4) .
W11' O40 2.19(3) 8_565
W11' O40 2.19(3) .
W11' O37 2.32(4) .
W12' O44 1.59(2) .
W12' O46 1.66(3) .
W12' O45 1.82(3) .
W12' O42 2.18(3) .
W12' O43 2.25(3) 8_565
W12' O36 2.31(3) .
W12' W12' 3.14(5) 8_565
W13' O34 1.57(4) .
W13' O35 1.63(3) .
W13' O32 1.86(3) .
W13' O46 2.11(3) .
W13' O33 2.27(3) 8_565
W13' O36 2.47(3) .
W13' W13' 3.19(5) 8_565
Se1 O17 1.738(16) .
Se1 O17 1.738(16) 8_565
Se1 O10 1.75(2) .
Se2 O25 1.70(2) .
Se2 O24 1.723(16) 8_565
Se2 O24 1.723(16) .
Se1' O36 1.79(2) 8_565
Se1' O36 1.79(2) .
Se1' O37 1.90(3) .
Se2' O24 1.65(2) .
Se2' O24 1.65(2) 8_565
Se2' O25 1.75(3) .
O23 Na1 2.55(10) .
O34 Na1 2.65(10) .
O45 Na1 2.66(10) 6
O52 Na1 1.78(9) 1_556
O52 Na1 1.78(9) 8_566
N1 C1 1.49(2) .
N1 C2 1.50(2) .
N2 C4 1.49(2) .
N2 C3 1.50(2) .
N3 C5 1.50(2) .
N3 C5 1.50(2) 8_565
N4 C7 1.50(2) .
N4 C6 1.50(2) .
C5 C5 0.9(2) 8_565
C6 Na1 2.60(16) 6_656
Na1 Na1 3.54(18) 8_565
